data_4024343
loop_
_publ_author_name
'Javier Carreras'
'Alberto Avenoza'
'Jes\'us H. Busto'
'Jes\'us M. Peregrina'

_publ_section_title
;
A Highly Regioselective Ring-Opening Metathesis-Cross Metathesis Process
Modulated by the Electronic Effects of the Cross Metathesis Partner: An
Entry to Quaternary Prolines
;
_journal_name_full 'Journal of Organic Chemistry'
_journal_page_first 1736
_journal_page_last 1739
_journal_paper_doi 10.1021/jo802399k
_journal_volume 74
_journal_year 2009
_chemical_formula_moiety 'C18 H23 F3 N O3 S'
_chemical_formula_sum 'C18 H24 F3 N O4 S'
_chemical_formula_weight 407.44
_chemical_name_systematic
;
 ?
;
_space_group_IT_number 2
_symmetry_cell_setting triclinic
_symmetry_space_group_name_Hall '-P 1'
_symmetry_space_group_name_H-M 'P -1'
_atom_sites_solution_hydrogens geom
_atom_sites_solution_primary direct
_atom_sites_solution_secondary difmap
_audit_creation_method SHELXL-97
_cell_angle_alpha 111.883(3)
_cell_angle_beta 90.183(2)
_cell_angle_gamma 102.146(2)
_cell_formula_units_Z 2
_cell_length_a 9.3859(5)
_cell_length_b 10.6390(6)
_cell_length_c 10.8902(6)
_cell_measurement_reflns_used 2557
_cell_measurement_temperature 293(2)
_cell_measurement_theta_max 27.88
_cell_measurement_theta_min 0.21
_cell_volume 982.51(9)
_computing_cell_refinement 'Denzo and Scalepak (1997)'
_computing_data_collection 'Nonius Kappa CCD'
_computing_data_reduction 'Denzo and Scalepak (1997)'
_computing_molecular_graphics 'ORTEP III'
_computing_publication_material 'SHELXL-97 (Sheldrick, 1997)'
_computing_structure_refinement 'SHELXL-97 (Sheldrick, 1997)'
_computing_structure_solution 'SHELXS-97 (Sheldrick, 1990)'
_diffrn_ambient_temperature 173(2)
_diffrn_measured_fraction_theta_full 0.915
_diffrn_measured_fraction_theta_max 0.875
_diffrn_measurement_device_type 'Nonius Kappa CCD'
_diffrn_measurement_method CCD
_diffrn_radiation_monochromator graphite
_diffrn_radiation_source 'normal-focus sealed tube'
_diffrn_radiation_type MoK\a
_diffrn_radiation_wavelength 0.71073
_diffrn_reflns_av_R_equivalents 0.0564
_diffrn_reflns_av_sigmaI/netI 0.0585
_diffrn_reflns_limit_h_max 12
_diffrn_reflns_limit_h_min -12
_diffrn_reflns_limit_k_max 11
_diffrn_reflns_limit_k_min -14
_diffrn_reflns_limit_l_max 14
_diffrn_reflns_limit_l_min -11
_diffrn_reflns_number 8627
_diffrn_reflns_theta_full 25.00
_diffrn_reflns_theta_max 28.24
_diffrn_reflns_theta_min 3.14
_exptl_absorpt_coefficient_mu 0.215
_exptl_absorpt_correction_type none
_exptl_crystal_colour colourless
_exptl_crystal_density_diffrn 1.377
_exptl_crystal_density_method 'not measured'
_exptl_crystal_description prism
_exptl_crystal_F_000 428
_exptl_crystal_size_max 0.37
_exptl_crystal_size_mid 0.3
_exptl_crystal_size_min 0.07
_refine_diff_density_max 0.313
_refine_diff_density_min -0.351
_refine_diff_density_rms 0.043
_refine_ls_extinction_method refxyz
_refine_ls_goodness_of_fit_ref 1.021
_refine_ls_hydrogen_treatment mixed
_refine_ls_matrix_type full
_refine_ls_number_parameters 328
_refine_ls_number_reflns 4262
_refine_ls_number_restraints 0
_refine_ls_restrained_S_all 1.021
_refine_ls_R_factor_all 0.0904
_refine_ls_R_factor_gt 0.0573
_refine_ls_shift/su_max 0.000
_refine_ls_shift/su_mean 0.000
_refine_ls_structure_factor_coef Fsqd
_refine_ls_weighting_details 'calc w=1/[\s^2^(Fo^2^)+(0.0610P)^2^+0.4213P] where P=(Fo^2^+2Fc^2^)/3'
_refine_ls_weighting_scheme calc
_refine_ls_wR_factor_gt 0.1351
_refine_ls_wR_factor_ref 0.1591
_reflns_number_gt 2856
_reflns_number_total 4262
_reflns_threshold_expression >2sigma(I)
_cod_data_source_file jo802399k_si_002.cif
_cod_data_source_block shelxl
_cod_depositor_comments
;
The following automatic conversions were performed:
'_symmetry_cell_setting' value 'Triclinic' changed to 'triclinic'
according to '/home/saulius/struct/CIF-dictionaries/cif_core.dic'
dictionary named 'cif_core.dic' version 2.4.1 from 2010-06-29.

Automatic conversion script
Id: cif_fix_enum 1527 2010-12-29 10:47:43Z saulius 
;
_cod_database_code 4024343

loop_
_symmetry_equiv_pos_as_xyz
'x, y, z'
'-x, -y, -z'

loop_
_atom_site_label
_atom_site_type_symbol
_atom_site_fract_x
_atom_site_fract_y
_atom_site_fract_z
_atom_site_U_iso_or_equiv
_atom_site_adp_type
_atom_site_occupancy
_atom_site_symmetry_multiplicity
_atom_site_calc_flag
_atom_site_refinement_flags
_atom_site_disorder_assembly
_atom_site_disorder_group
S1 S 0.33252(7) 0.06055(8) 0.18720(8) 0.0616(2) Uani 1 1 d . . .
N2 N 0.7043(2) 0.3773(2) 0.5145(2) 0.0417(5) Uani 1 1 d . . .
C3 C 0.7954(3) 0.4434(3) 0.6463(2) 0.0443(6) Uani 1 1 d . . .
C4 C 0.8266(3) 0.2062(3) 0.3656(3) 0.0467(6) Uani 1 1 d . . .
O5 O 0.8229(2) 0.07144(18) 0.3019(2) 0.0615(5) Uani 1 1 d . . .
C6 C 0.7052(2) 0.2252(2) 0.4585(2) 0.0426(5) Uani 1 1 d . . .
C7 C 0.5562(3) 0.1370(3) 0.3867(3) 0.0458(6) Uani 1 1 d . . .
C8 C 0.2852(3) 0.3758(3) 0.6053(3) 0.0468(6) Uani 1 1 d . . .
O9 O 0.1946(2) 0.4456(2) 0.6116(2) 0.0708(6) Uani 1 1 d . . .
O10 O 0.9132(2) 0.29770(19) 0.3517(2) 0.0702(6) Uani 1 1 d . . .
O11 O 0.4096(2) 0.3923(2) 0.5721(2) 0.0717(6) Uani 1 1 d . . .
C12 C 0.5102(3) 0.1644(3) 0.2670(3) 0.0524(6) Uani 1 1 d . . .
C13 C 0.3621(3) -0.1069(3) 0.0968(2) 0.0488(6) Uani 1 1 d . . .
C14 C 0.2302(3) 0.2503(3) 0.6424(3) 0.0577(7) Uani 1 1 d . . .
C15 C 0.7575(3) 0.5788(3) 0.7305(3) 0.0548(7) Uani 1 1 d . . .
C16 C 0.2398(3) -0.2073(3) 0.0238(3) 0.0590(7) Uani 1 1 d . . .
C17 C 0.4953(3) -0.1441(3) 0.0939(3) 0.0566(7) Uani 1 1 d . . .
C18 C 0.7450(4) 0.1945(3) 0.5805(3) 0.0570(7) Uani 1 1 d . . .
C19 C 0.5042(4) -0.2796(3) 0.0195(3) 0.0658(8) Uani 1 1 d . . .
C20 C 0.8483(4) 0.6478(4) 0.8633(3) 0.0639(8) Uani 1 1 d . . .
F21 F 0.1429(3) 0.1482(2) 0.5487(2) 0.1149(9) Uani 1 1 d . . .
C22 C 0.2511(4) -0.3412(3) -0.0511(3) 0.0677(8) Uani 1 1 d . . .
C23 C 0.3837(4) -0.3776(3) -0.0521(3) 0.0666(8) Uani 1 1 d . . .
C24 C 0.9390(4) 0.0377(3) 0.2171(4) 0.0786(10) Uani 1 1 d . . .
H24A H 0.9260 -0.0615 0.1768 0.118 Uiso 1 1 calc R . .
H24B H 1.0318 0.0778 0.2692 0.118 Uiso 1 1 calc R . .
H24C H 0.9364 0.0745 0.1491 0.118 Uiso 1 1 calc R . .
F25 F 0.1588(3) 0.2785(2) 0.7484(2) 0.1167(9) Uani 1 1 d . . .
C26 C 0.7584(4) 0.3278(3) 0.6987(3) 0.0625(8) Uani 1 1 d . . .
F27 F 0.3369(3) 0.1974(3) 0.6679(3) 0.1153(9) Uani 1 1 d . . .
H22 H 0.167(4) -0.408(3) -0.103(3) 0.077(10) Uiso 1 1 d . . .
H19 H 0.598(4) -0.304(3) 0.026(3) 0.082(10) Uiso 1 1 d . . .
H23 H 0.397(4) -0.467(4) -0.103(3) 0.084(10) Uiso 1 1 d . . .
H7A H 0.482(3) 0.151(3) 0.448(3) 0.049(7) Uiso 1 1 d . . .
H12A H 0.499(3) 0.263(3) 0.295(3) 0.059(8) Uiso 1 1 d . . .
H12B H 0.578(3) 0.152(3) 0.203(3) 0.060(8) Uiso 1 1 d . . .
H20C H 0.830(3) 0.592(3) 0.913(3) 0.061(9) Uiso 1 1 d . . .
H20B H 0.824(3) 0.740(3) 0.915(3) 0.071(9) Uiso 1 1 d . . .
H20A H 0.951(4) 0.662(3) 0.850(3) 0.077(10) Uiso 1 1 d . . .
H15B H 0.774(3) 0.646(3) 0.676(3) 0.078(10) Uiso 1 1 d . . .
H15A H 0.659(4) 0.563(3) 0.744(3) 0.069(9) Uiso 1 1 d . . .
H2A H 0.614(3) 0.387(3) 0.531(3) 0.049(7) Uiso 1 1 d . . .
H16 H 0.154(3) -0.180(3) 0.030(3) 0.071(9) Uiso 1 1 d . . .
H26B H 0.829(3) 0.341(3) 0.763(3) 0.068(9) Uiso 1 1 d . . .
H3 H 0.894(3) 0.457(3) 0.625(3) 0.066(9) Uiso 1 1 d . . .
H26A H 0.653(4) 0.327(4) 0.738(4) 0.108(13) Uiso 1 1 d . . .
H7B H 0.562(3) 0.042(3) 0.361(3) 0.052(7) Uiso 1 1 d . . .
H2B H 0.740(3) 0.425(3) 0.461(3) 0.059(8) Uiso 1 1 d . . .
H18B H 0.833(4) 0.165(4) 0.571(4) 0.093(12) Uiso 1 1 d . . .
H18A H 0.676(4) 0.117(4) 0.584(3) 0.080(10) Uiso 1 1 d . . .
H17 H 0.577(3) -0.073(3) 0.139(3) 0.065(9) Uiso 1 1 d . . .

loop_
_atom_site_aniso_label
_atom_site_aniso_U_11
_atom_site_aniso_U_22
_atom_site_aniso_U_33
_atom_site_aniso_U_23
_atom_site_aniso_U_13
_atom_site_aniso_U_12
S1 0.0437(4) 0.0553(4) 0.0745(5) 0.0113(4) -0.0054(3) 0.0132(3)
N2 0.0407(11) 0.0370(10) 0.0481(12) 0.0175(10) 0.0029(9) 0.0082(8)
C3 0.0389(12) 0.0461(13) 0.0426(13) 0.0130(11) 0.0011(10) 0.0061(10)
C4 0.0422(12) 0.0408(13) 0.0566(15) 0.0178(12) 0.0057(11) 0.0097(10)
O5 0.0549(11) 0.0422(10) 0.0868(14) 0.0213(10) 0.0262(10) 0.0159(8)
C6 0.0443(12) 0.0343(11) 0.0502(13) 0.0172(11) 0.0058(10) 0.0092(9)
C7 0.0422(13) 0.0397(13) 0.0528(15) 0.0164(12) 0.0104(11) 0.0058(10)
C8 0.0453(13) 0.0465(13) 0.0481(14) 0.0182(12) 0.0034(10) 0.0089(11)
O9 0.0677(13) 0.0769(14) 0.0960(16) 0.0553(14) 0.0270(12) 0.0337(11)
O10 0.0612(12) 0.0455(10) 0.0977(16) 0.0233(11) 0.0335(11) 0.0059(9)
O11 0.0473(11) 0.0736(14) 0.1017(17) 0.0421(13) 0.0218(11) 0.0131(10)
C12 0.0477(14) 0.0464(15) 0.0607(17) 0.0192(13) 0.0019(12) 0.0078(11)
C13 0.0482(13) 0.0523(14) 0.0428(13) 0.0158(12) 0.0012(10) 0.0092(11)
C14 0.0589(16) 0.0523(16) 0.0626(17) 0.0254(14) 0.0043(14) 0.0079(13)
C15 0.0461(14) 0.0507(15) 0.0566(16) 0.0081(13) 0.0005(12) 0.0112(12)
C16 0.0529(16) 0.0585(17) 0.0569(17) 0.0137(14) -0.0067(13) 0.0099(13)
C17 0.0476(14) 0.0605(17) 0.0522(15) 0.0099(13) 0.0030(12) 0.0140(13)
C18 0.0713(19) 0.0458(15) 0.0556(17) 0.0224(13) 0.0000(14) 0.0116(14)
C19 0.0638(18) 0.0691(19) 0.0572(17) 0.0110(15) 0.0058(14) 0.0238(15)
C20 0.064(2) 0.0581(18) 0.0536(17) 0.0068(16) 0.0015(14) 0.0066(15)
F21 0.137(2) 0.0640(13) 0.1161(18) 0.0331(13) -0.0366(15) -0.0308(13)
C22 0.0650(19) 0.0621(19) 0.0613(18) 0.0130(16) -0.0094(15) 0.0038(15)
C23 0.082(2) 0.0536(17) 0.0520(17) 0.0045(14) 0.0021(15) 0.0191(15)
C24 0.070(2) 0.0592(18) 0.108(3) 0.0271(18) 0.0453(19) 0.0268(16)
F25 0.167(2) 0.0884(15) 0.1161(18) 0.0610(15) 0.0806(17) 0.0319(15)
C26 0.080(2) 0.0548(17) 0.0544(17) 0.0235(15) 0.0003(16) 0.0139(15)
F27 0.1020(16) 0.1228(19) 0.176(2) 0.110(2) 0.0112(16) 0.0413(14)

loop_
_atom_type_symbol
_atom_type_description
_atom_type_scat_dispersion_real
_atom_type_scat_dispersion_imag
_atom_type_scat_source
C C 0.0033 0.0016 'International Tables Vol C Tables 4.2.6.8 and 6.1.1.4'
H H 0.0000 0.0000 'International Tables Vol C Tables 4.2.6.8 and 6.1.1.4'
F F 0.0171 0.0103 'International Tables Vol C Tables 4.2.6.8 and 6.1.1.4'
N N 0.0061 0.0033 'International Tables Vol C Tables 4.2.6.8 and 6.1.1.4'
O O 0.0106 0.0060 'International Tables Vol C Tables 4.2.6.8 and 6.1.1.4'
S S 0.1246 0.1234 'International Tables Vol C Tables 4.2.6.8 and 6.1.1.4'

loop_
_geom_angle_atom_site_label_1
_geom_angle_atom_site_label_2
_geom_angle_atom_site_label_3
_geom_angle
_geom_angle_site_symmetry_1
_geom_angle_site_symmetry_3
_geom_angle_publ_flag
C13 S1 C12 104.79(13) . . ?
C6 N2 C3 107.70(19) . . ?
C6 N2 H2A 109.3(17) . . ?
C3 N2 H2A 106.7(17) . . ?
C6 N2 H2B 114.4(17) . . ?
C3 N2 H2B 108.9(17) . . ?
H2A N2 H2B 109(2) . . ?
C15 C3 N2 110.8(2) . . ?
C15 C3 C26 115.8(2) . . ?
N2 C3 C26 101.0(2) . . ?
C15 C3 H3 111.8(18) . . ?
N2 C3 H3 105.1(18) . . ?
C26 C3 H3 111.3(18) . . ?
O10 C4 O5 124.4(2) . . ?
O10 C4 C6 125.3(2) . . ?
O5 C4 C6 110.3(2) . . ?
C4 O5 C24 116.5(2) . . ?
N2 C6 C4 107.52(19) . . ?
N2 C6 C7 110.92(19) . . ?
C4 C6 C7 111.7(2) . . ?
N2 C6 C18 104.4(2) . . ?
C4 C6 C18 109.5(2) . . ?
C7 C6 C18 112.4(2) . . ?
C12 C7 C6 114.7(2) . . ?
C12 C7 H7A 108.8(15) . . ?
C6 C7 H7A 109.7(15) . . ?
C12 C7 H7B 110.6(16) . . ?
C6 C7 H7B 106.3(16) . . ?
H7A C7 H7B 106(2) . . ?
O11 C8 O9 129.0(3) . . ?
O11 C8 C14 117.0(2) . . ?
O9 C8 C14 114.0(2) . . ?
C7 C12 S1 113.25(19) . . ?
C7 C12 H12A 110.5(16) . . ?
S1 C12 H12A 104.0(16) . . ?
C7 C12 H12B 112.9(18) . . ?
S1 C12 H12B 109.0(18) . . ?
H12A C12 H12B 107(2) . . ?
C17 C13 C16 118.8(3) . . ?
C17 C13 S1 125.3(2) . . ?
C16 C13 S1 116.0(2) . . ?
F21 C14 F25 106.3(3) . . ?
F21 C14 F27 105.4(3) . . ?
F25 C14 F27 105.2(3) . . ?
F21 C14 C8 112.9(2) . . ?
F25 C14 C8 113.3(2) . . ?
F27 C14 C8 113.0(2) . . ?
C3 C15 C20 111.8(2) . . ?
C3 C15 H15B 108.3(17) . . ?
C20 C15 H15B 110.5(17) . . ?
C3 C15 H15A 109.4(19) . . ?
C20 C15 H15A 109.6(19) . . ?
H15B C15 H15A 107(3) . . ?
C22 C16 C13 120.6(3) . . ?
C22 C16 H16 123(2) . . ?
C13 C16 H16 116(2) . . ?
C13 C17 C19 119.8(3) . . ?
C13 C17 H17 116.8(18) . . ?
C19 C17 H17 123.3(18) . . ?
C26 C18 C6 106.1(2) . . ?
C26 C18 H18B 111(2) . . ?
C6 C18 H18B 110(2) . . ?
C26 C18 H18A 115(2) . . ?
C6 C18 H18A 111(2) . . ?
H18B C18 H18A 103(3) . . ?
C23 C19 C17 121.1(3) . . ?
C23 C19 H19 121(2) . . ?
C17 C19 H19 117(2) . . ?
C15 C20 H20C 111.1(18) . . ?
C15 C20 H20B 109.9(18) . . ?
H20C C20 H20B 109(2) . . ?
C15 C20 H20A 110.3(19) . . ?
H20C C20 H20A 107(3) . . ?
H20B C20 H20A 110(3) . . ?
C23 C22 C16 120.2(3) . . ?
C23 C22 H22 120(2) . . ?
C16 C22 H22 120(2) . . ?
C19 C23 C22 119.5(3) . . ?
C19 C23 H23 117(2) . . ?
C22 C23 H23 123(2) . . ?
O5 C24 H24A 109.5 . . ?
O5 C24 H24B 109.5 . . ?
H24A C24 H24B 109.5 . . ?
O5 C24 H24C 109.5 . . ?
H24A C24 H24C 109.5 . . ?
H24B C24 H24C 109.5 . . ?
C18 C26 C3 106.1(2) . . ?
C18 C26 H26B 113(2) . . ?
C3 C26 H26B 110(2) . . ?
C18 C26 H26A 108(2) . . ?
C3 C26 H26A 109(2) . . ?
H26B C26 H26A 110(3) . . ?

loop_
_geom_bond_atom_site_label_1
_geom_bond_atom_site_label_2
_geom_bond_distance
_geom_bond_site_symmetry_2
_geom_bond_publ_flag
S1 C13 1.767(3) . ?
S1 C12 1.805(3) . ?
N2 C6 1.503(3) . ?
N2 C3 1.508(3) . ?
N2 H2A 0.89(3) . ?
N2 H2B 0.93(3) . ?
C3 C15 1.508(4) . ?
C3 C26 1.517(4) . ?
C3 H3 0.95(3) . ?
C4 O10 1.187(3) . ?
C4 O5 1.333(3) . ?
C4 C6 1.521(3) . ?
O5 C24 1.446(3) . ?
C6 C7 1.530(3) . ?
C6 C18 1.545(4) . ?
C7 C12 1.518(4) . ?
C7 H7A 0.96(3) . ?
C7 H7B 0.96(3) . ?
C8 O11 1.220(3) . ?
C8 O9 1.228(3) . ?
C8 C14 1.524(4) . ?
C12 H12A 1.00(3) . ?
C12 H12B 0.94(3) . ?
C13 C17 1.386(4) . ?
C13 C16 1.392(4) . ?
C14 F21 1.298(3) . ?
C14 F25 1.305(3) . ?
C14 F27 1.323(3) . ?
C15 C20 1.514(4) . ?
C15 H15B 1.07(3) . ?
C15 H15A 0.93(3) . ?
C16 C22 1.380(4) . ?
C16 H16 0.90(3) . ?
C17 C19 1.387(4) . ?
C17 H17 0.94(3) . ?
C18 C26 1.499(4) . ?
C18 H18B 0.93(4) . ?
C18 H18A 0.95(3) . ?
C19 C23 1.366(4) . ?
C19 H19 0.97(3) . ?
C20 H20C 0.94(3) . ?
C20 H20B 1.01(3) . ?
C20 H20A 0.97(4) . ?
C22 C23 1.378(5) . ?
C22 H22 0.95(3) . ?
C23 H23 0.94(3) . ?
C24 H24A 0.9600 . ?
C24 H24B 0.9600 . ?
C24 H24C 0.9600 . ?
C26 H26B 0.92(3) . ?
C26 H26A 1.08(4) . ?
